data_4345313
loop_
_publ_author_name
'Handford, Rex C.'
'Wakeham, Russell J.'
'Patrick, Brian O.'
'Legzdins, Peter'

_publ_section_title
;
 Cationic and Neutral Cp*M(NO)(\k(2)-Ph2PCH2CH2PPh2) Complexes of
 Molybdenum and Tungsten: Lewis-Acid-Induced Intramolecular C-H
 Activation.
;
_journal_issue 6
_journal_name_full 'Inorganic chemistry'
_journal_page_first 3612
_journal_page_last 3622
_journal_paper_doi 10.1021/acs.inorgchem.7b00027
_journal_volume 56
_journal_year 2017
_chemical_formula_moiety 'C36 H39 Mo N O P2'
_chemical_formula_sum 'C36 H39 Mo N O P2'
_chemical_formula_weight 659.56
_space_group_crystal_system monoclinic
_space_group_IT_number 14
_space_group_name_Hall '-P 2yn'
_space_group_name_H-M_alt 'P 1 21/n 1'
_symmetry_space_group_name_Hall '-P 2yn'
_symmetry_space_group_name_H-M 'P 1 21/n 1'
_atom_sites_solution_hydrogens geom
_atom_sites_solution_primary direct
_audit_creation_date 2016-03-11
_audit_creation_method
;
Olex2 1.2
(compiled 2016.02.19 svn.r3266 for OlexSys, GUI svn.r5155)
;
_cell_angle_alpha 90
_cell_angle_beta 108.002(3)
_cell_angle_gamma 90
_cell_formula_units_Z 4
_cell_length_a 11.1049(8)
_cell_length_b 17.7276(11)
_cell_length_c 16.8885(14)
_cell_measurement_reflns_used 9978
_cell_measurement_temperature 90(2)
_cell_measurement_theta_max 30.02
_cell_measurement_theta_min 2.54
_cell_volume 3162.0(4)
_computing_cell_refinement 'SAINT v8.34A (Bruker, 2013)'
_computing_data_reduction 'SAINT v8.34A (Bruker, 2013)'
_computing_molecular_graphics 'Olex2 (Dolomanov et al., 2009)'
_computing_publication_material 'Olex2 (Dolomanov et al., 2009)'
_computing_structure_refinement 'XL (Sheldrick, 2008)'
_computing_structure_solution 'XT (Sheldrick, 2015)'
_diffrn_ambient_temperature 90(2)
_diffrn_detector 'Bruker APEX2 area detector'
_diffrn_detector_area_resol_mean 7.9
_diffrn_detector_type 'CCD area detector'
_diffrn_measured_fraction_theta_full 1.000
_diffrn_measured_fraction_theta_max 1.000
_diffrn_measurement_device 'Bruker D8 Kappa diffractometer'
_diffrn_measurement_device_type 'Bruker APEX-II CCD'
_diffrn_measurement_method '\f and \w scans'
_diffrn_radiation_monochromator 'TRIUMPH curved-crystal'
_diffrn_radiation_probe x-ray
_diffrn_radiation_type MoK\a
_diffrn_radiation_wavelength 0.71073
_diffrn_reflns_av_R_equivalents 0.0509
_diffrn_reflns_av_unetI/netI 0.0463
_diffrn_reflns_Laue_measured_fraction_full 1.000
_diffrn_reflns_Laue_measured_fraction_max 1.000
_diffrn_reflns_limit_h_max 15
_diffrn_reflns_limit_h_min -15
_diffrn_reflns_limit_k_max 24
_diffrn_reflns_limit_k_min -24
_diffrn_reflns_limit_l_max 23
_diffrn_reflns_limit_l_min -23
_diffrn_reflns_number 39843
_diffrn_reflns_point_group_measured_fraction_full 1.000
_diffrn_reflns_point_group_measured_fraction_max 1.000
_diffrn_reflns_theta_full 26.000
_diffrn_reflns_theta_max 30.044
_diffrn_reflns_theta_min 1.711
_diffrn_source 'sealed X-ray tube'
_diffrn_standards_number 0
_exptl_absorpt_coefficient_mu 0.545
_exptl_absorpt_correction_T_max 0.984
_exptl_absorpt_correction_T_min 0.912
_exptl_absorpt_correction_type multi-scan
_exptl_absorpt_process_details
;
SADABS-2014/5 (Bruker,2014/5) was used for absorption correction.
wR2(int) was 0.0541 before and 0.0487 after correction.
The Ratio of minimum to maximum transmission is 0.9265.
The \l/2 correction factor is 0.00150.
;
_exptl_crystal_colour red
_exptl_crystal_colour_primary red
_exptl_crystal_density_diffrn 1.385
_exptl_crystal_description irregular
_exptl_crystal_F_000 1368
_exptl_crystal_size_max 0.18
_exptl_crystal_size_mid 0.11
_exptl_crystal_size_min 0.03
_refine_diff_density_max 0.494
_refine_diff_density_min -0.391
_refine_diff_density_rms 0.082
_refine_ls_extinction_method none
_refine_ls_goodness_of_fit_ref 1.010
_refine_ls_hydrogen_treatment constr
_refine_ls_matrix_type full
_refine_ls_number_parameters 375
_refine_ls_number_reflns 9264
_refine_ls_number_restraints 405
_refine_ls_restrained_S_all 0.995
_refine_ls_R_factor_all 0.0505
_refine_ls_R_factor_gt 0.0327
_refine_ls_shift/su_max 0.002
_refine_ls_shift/su_mean 0.000
_refine_ls_structure_factor_coef Fsqd
_refine_ls_weighting_details 'w=1/[\s^2^(Fo^2^)+(0.0283P)^2^+1.3808P] where P=(Fo^2^+2Fc^2^)/3'
_refine_ls_weighting_scheme calc
_refine_ls_wR_factor_gt 0.0666
_refine_ls_wR_factor_ref 0.0728
_reflns_Friedel_coverage 0.000
_reflns_number_gt 7279
_reflns_number_total 9264
_reflns_threshold_expression 'I > 2\s(I)'
_cod_data_source_file ic7b00027_si_002.cif
_cod_data_source_block pl513_a
_cod_depositor_comments 'Adding full bibliography for 4345311--4345314.cif.'
_cod_database_code 4345313
_shelx_space_group_comment
;
The symmetry employed for this shelxl refinement is uniquely defined
by the following loop, which should always be used as a source of
symmetry information in preference to the above space-group names.
They are only intended as comments.
;
_shelx_estimated_absorpt_t_max 0.984
_shelx_estimated_absorpt_t_min 0.908
_olex2_refinement_description
;
1. Fixed Uiso
 At 1.2 times of:
  All C(H) groups, All C(H,H) groups
 At 1.5 times of:
  All C(H,H,H) groups
2. Rigid body (RIGU) restrains
 All non-hydrogen atoms
 with sigma for 1-2 distances of 0.004 and sigma for 1-3 distances of 0.004
3.a Secondary CH2 refined with riding coordinates:
 C11(H11A,H11B), C12(H12A,H12B)
3.b Aromatic/amide H refined with riding coordinates:
 C14(H14), C15(H15), C16(H16), C17(H17), C18(H18), C20(H20), C21(H21),
 C22(H22), C23(H23), C24(H24), C26(H26), C27(H27), C28(H28), C29(H29), C30(H30),
  C32(H32), C33(H33), C34(H34), C35(H35), C36(H36)
3.c Idealised Me refined as rotating group:
 C6(H6A,H6B,H6C), C7(H7A,H7B,H7C), C8(H8A,H8B,H8C), C9(H9A,H9B,H9C), C10(H10A,
 H10B,H10C)
;
_shelx_shelxl_version_number 2014/7
_olex2_submission_special_instructions 'No special instructions were received'

loop_
_space_group_symop_operation_xyz
'x, y, z'
'-x+1/2, y+1/2, -z+1/2'
'-x, -y, -z'
'x-1/2, -y-1/2, z-1/2'

loop_
_atom_site_label
_atom_site_type_symbol
_atom_site_fract_x
_atom_site_fract_y
_atom_site_fract_z
_atom_site_U_iso_or_equiv
_atom_site_adp_type
_atom_site_occupancy
_atom_site_site_symmetry_order
_atom_site_calc_flag
_atom_site_refinement_flags_posn
_atom_site_refinement_flags_adp
Mo1 Mo 0.78430(2) 0.33261(2) 0.67227(2) 0.01040(4) Uani 1 1 d . U
P1 P 0.55825(4) 0.33787(3) 0.61738(3) 0.01222(9) Uani 1 1 d . U
P2 P 0.75314(4) 0.28836(3) 0.53381(3) 0.01114(9) Uani 1 1 d . U
O1 O 0.77653(16) 0.49369(8) 0.61470(11) 0.0334(4) Uani 1 1 d . U
N1 N 0.77680(15) 0.42762(9) 0.63553(10) 0.0167(3) Uani 1 1 d . U
C1 C 0.97835(18) 0.34385(12) 0.77787(12) 0.0199(4) Uani 1 1 d . U
C2 C 0.97646(19) 0.27128(13) 0.74125(12) 0.0234(4) Uani 1 1 d . U
C3 C 0.8805(2) 0.22723(11) 0.75944(12) 0.0223(4) Uani 1 1 d . U
C4 C 0.82224(18) 0.27329(11) 0.80681(11) 0.0165(4) Uani 1 1 d . U
C5 C 0.88137(17) 0.34529(11) 0.81750(11) 0.0154(4) Uani 1 1 d . U
C6 C 1.0700(2) 0.40595(15) 0.77782(14) 0.0332(6) Uani 1 1 d . U
H6A H 1.1101 0.3960 0.7347 0.050 Uiso 1 1 calc GR .
H6B H 1.1351 0.4082 0.8323 0.050 Uiso 1 1 calc GR .
H6C H 1.0248 0.4542 0.7664 0.050 Uiso 1 1 calc GR .
C7 C 1.0742(2) 0.24180(17) 0.70293(14) 0.0438(7) Uani 1 1 d . U
H7A H 1.0427 0.1955 0.6718 0.066 Uiso 1 1 calc GR .
H7B H 1.1534 0.2310 0.7471 0.066 Uiso 1 1 calc GR .
H7C H 1.0897 0.2799 0.6651 0.066 Uiso 1 1 calc GR .
C8 C 0.8626(3) 0.14308(12) 0.74562(14) 0.0355(6) Uani 1 1 d . U
H8A H 0.7908 0.1263 0.7633 0.053 Uiso 1 1 calc GR .
H8B H 0.9395 0.1167 0.7783 0.053 Uiso 1 1 calc GR .
H8C H 0.8459 0.1318 0.6864 0.053 Uiso 1 1 calc GR .
C9 C 0.7271(2) 0.24754(13) 0.84769(13) 0.0265(5) Uani 1 1 d . U
H9A H 0.6964 0.2911 0.8716 0.040 Uiso 1 1 calc GR .
H9B H 0.7669 0.2114 0.8919 0.040 Uiso 1 1 calc GR .
H9C H 0.6557 0.2233 0.8062 0.040 Uiso 1 1 calc GR .
C10 C 0.8546(2) 0.40931(12) 0.86797(12) 0.0220(4) Uani 1 1 d . U
H10A H 0.8973 0.4550 0.8578 0.033 Uiso 1 1 calc GR .
H10B H 0.8860 0.3964 0.9273 0.033 Uiso 1 1 calc GR .
H10C H 0.7631 0.4182 0.8518 0.033 Uiso 1 1 calc GR .
C11 C 0.51962(18) 0.36238(11) 0.50545(11) 0.0166(4) Uani 1 1 d . U
H11A H 0.4273 0.3577 0.4780 0.020 Uiso 1 1 calc R .
H11B H 0.5442 0.4153 0.4998 0.020 Uiso 1 1 calc R .
C12 C 0.59036(18) 0.30962(11) 0.46315(11) 0.0166(4) Uani 1 1 d . U
H12A H 0.5964 0.3336 0.4116 0.020 Uiso 1 1 calc R .
H12B H 0.5423 0.2620 0.4476 0.020 Uiso 1 1 calc R .
C13 C 0.46707(18) 0.40750(11) 0.65597(12) 0.0170(4) Uani 1 1 d . U
C14 C 0.4848(2) 0.40846(14) 0.74116(14) 0.0308(5) Uani 1 1 d . U
H14 H 0.5444 0.3751 0.7766 0.037 Uiso 1 1 calc R .
C15 C 0.4167(2) 0.45748(15) 0.77526(15) 0.0355(6) Uani 1 1 d . U
H15 H 0.4288 0.4568 0.8335 0.043 Uiso 1 1 calc R .
C16 C 0.3310(2) 0.50738(12) 0.72455(14) 0.0269(5) Uani 1 1 d . U
H16 H 0.2850 0.5413 0.7478 0.032 Uiso 1 1 calc R .
C17 C 0.3132(2) 0.50743(12) 0.64040(15) 0.0279(5) Uani 1 1 d . U
H17 H 0.2546 0.5417 0.6055 0.034 Uiso 1 1 calc R .
C18 C 0.3802(2) 0.45758(12) 0.60559(14) 0.0235(4) Uani 1 1 d . U
H18 H 0.3663 0.4579 0.5472 0.028 Uiso 1 1 calc R .
C19 C 0.46462(18) 0.25191(11) 0.61656(11) 0.0165(4) Uani 1 1 d . U
C20 C 0.3330(2) 0.24965(13) 0.58446(13) 0.0257(5) Uani 1 1 d . U
H20 H 0.2869 0.2940 0.5623 0.031 Uiso 1 1 calc R .
C21 C 0.2690(2) 0.18168(15) 0.58501(15) 0.0354(6) Uani 1 1 d . U
H21 H 0.1794 0.1799 0.5621 0.042 Uiso 1 1 calc R .
C22 C 0.3345(3) 0.11740(14) 0.61843(15) 0.0360(6) Uani 1 1 d . U
H22 H 0.2899 0.0718 0.6191 0.043 Uiso 1 1 calc R .
C23 C 0.4643(2) 0.11885(12) 0.65086(14) 0.0302(5) Uani 1 1 d . U
H23 H 0.5094 0.0745 0.6740 0.036 Uiso 1 1 calc R .
C24 C 0.5291(2) 0.18589(11) 0.64947(12) 0.0206(4) Uani 1 1 d . U
H24 H 0.6188 0.1866 0.6714 0.025 Uiso 1 1 calc R .
C25 C 0.77119(18) 0.18685(10) 0.51929(11) 0.0131(3) Uani 1 1 d . U
C26 C 0.67358(19) 0.13543(11) 0.51423(11) 0.0164(4) Uani 1 1 d . U
H26 H 0.5915 0.1535 0.5106 0.020 Uiso 1 1 calc R .
C27 C 0.6953(2) 0.05841(11) 0.51448(12) 0.0207(4) Uani 1 1 d . U
H27 H 0.6277 0.0242 0.5102 0.025 Uiso 1 1 calc R .
C28 C 0.8140(2) 0.03102(11) 0.52095(13) 0.0246(5) Uani 1 1 d . U
H28 H 0.8292 -0.0218 0.5234 0.030 Uiso 1 1 calc R .
C29 C 0.9114(2) 0.08104(11) 0.52392(14) 0.0254(5) Uani 1 1 d . U
H29 H 0.9931 0.0625 0.5274 0.030 Uiso 1 1 calc R .
C30 C 0.88952(19) 0.15828(11) 0.52177(13) 0.0198(4) Uani 1 1 d . U
H30 H 0.9559 0.1921 0.5220 0.024 Uiso 1 1 calc R .
C31 C 0.85485(18) 0.32564(10) 0.47538(11) 0.0144(4) Uani 1 1 d . U
C32 C 0.8382(2) 0.30110(12) 0.39396(12) 0.0218(4) Uani 1 1 d . U
H32 H 0.7754 0.2643 0.3698 0.026 Uiso 1 1 calc R .
C33 C 0.9121(2) 0.32959(12) 0.34792(13) 0.0246(4) Uani 1 1 d . U
H33 H 0.8995 0.3127 0.2926 0.030 Uiso 1 1 calc R .
C34 C 1.0044(2) 0.38298(11) 0.38341(14) 0.0240(4) Uani 1 1 d . U
H34 H 1.0547 0.4031 0.3521 0.029 Uiso 1 1 calc R .
C35 C 1.0233(2) 0.40689(11) 0.46428(14) 0.0225(4) Uani 1 1 d . U
H35 H 1.0873 0.4430 0.4885 0.027 Uiso 1 1 calc R .
C36 C 0.94906(18) 0.37824(10) 0.51069(12) 0.0172(4) Uani 1 1 d . U
H36 H 0.9629 0.3947 0.5663 0.021 Uiso 1 1 calc R .

loop_
_atom_site_aniso_label
_atom_site_aniso_U_11
_atom_site_aniso_U_22
_atom_site_aniso_U_33
_atom_site_aniso_U_23
_atom_site_aniso_U_13
_atom_site_aniso_U_12
Mo1 0.00800(7) 0.01250(7) 0.00962(7) -0.00154(6) 0.00116(5) 0.00026(6)
P1 0.0090(2) 0.0161(2) 0.0112(2) 0.00071(17) 0.00260(17) 0.00035(18)
P2 0.0100(2) 0.0132(2) 0.0097(2) -0.00028(16) 0.00228(17) -0.00133(17)
O1 0.0388(10) 0.0142(7) 0.0530(11) 0.0045(7) 0.0229(8) -0.0020(7)
N1 0.0163(8) 0.0145(7) 0.0211(8) -0.0016(6) 0.0083(7) -0.0014(6)
C1 0.0098(9) 0.0356(11) 0.0122(8) -0.0059(8) 0.0002(7) -0.0012(8)
C2 0.0155(10) 0.0373(12) 0.0124(9) -0.0060(8) -0.0030(7) 0.0119(8)
C3 0.0274(11) 0.0208(9) 0.0114(9) 0.0001(7) -0.0046(8) 0.0091(8)
C4 0.0174(9) 0.0203(9) 0.0075(8) 0.0017(7) -0.0025(7) 0.0027(7)
C5 0.0109(8) 0.0235(10) 0.0095(8) -0.0029(7) -0.0002(7) 0.0015(7)
C6 0.0194(11) 0.0581(16) 0.0222(11) -0.0133(11) 0.0066(9) -0.0135(11)
C7 0.0228(12) 0.081(2) 0.0207(11) -0.0166(12) -0.0039(9) 0.0284(13)
C8 0.0527(16) 0.0201(10) 0.0207(11) -0.0012(8) -0.0077(11) 0.0122(10)
C9 0.0324(12) 0.0287(11) 0.0160(10) 0.0047(8) 0.0039(9) -0.0064(9)
C10 0.0207(11) 0.0267(10) 0.0175(10) -0.0065(8) 0.0043(8) 0.0019(8)
C11 0.0114(9) 0.0240(9) 0.0138(9) 0.0035(7) 0.0030(7) 0.0028(7)
C12 0.0136(9) 0.0225(9) 0.0120(8) 0.0004(7) 0.0014(7) 0.0006(7)
C13 0.0101(9) 0.0200(9) 0.0207(9) -0.0013(7) 0.0042(7) 0.0005(7)
C14 0.0254(12) 0.0431(13) 0.0212(11) -0.0018(9) 0.0033(9) 0.0182(10)
C15 0.0310(13) 0.0535(15) 0.0210(11) -0.0073(10) 0.0068(10) 0.0176(11)
C16 0.0201(11) 0.0271(11) 0.0355(12) -0.0065(9) 0.0116(9) 0.0036(9)
C17 0.0248(11) 0.0241(11) 0.0368(12) 0.0061(9) 0.0124(10) 0.0097(9)
C18 0.0230(11) 0.0250(10) 0.0248(11) 0.0053(8) 0.0105(9) 0.0049(9)
C19 0.0151(9) 0.0238(10) 0.0134(9) -0.0060(7) 0.0084(7) -0.0063(8)
C20 0.0152(10) 0.0372(12) 0.0266(11) -0.0087(9) 0.0090(9) -0.0066(9)
C21 0.0219(11) 0.0538(15) 0.0361(13) -0.0233(11) 0.0172(10) -0.0206(11)
C22 0.0484(15) 0.0347(13) 0.0368(13) -0.0182(10) 0.0305(12) -0.0241(11)
C23 0.0490(15) 0.0213(10) 0.0280(12) -0.0069(9) 0.0233(11) -0.0109(10)
C24 0.0254(11) 0.0219(10) 0.0176(9) -0.0035(7) 0.0114(8) -0.0052(8)
C25 0.0145(9) 0.0161(8) 0.0086(8) -0.0024(6) 0.0034(7) -0.0020(7)
C26 0.0158(9) 0.0192(9) 0.0141(9) -0.0024(7) 0.0045(7) -0.0026(7)
C27 0.0260(11) 0.0186(9) 0.0174(9) -0.0035(7) 0.0066(8) -0.0101(8)
C28 0.0334(12) 0.0147(9) 0.0276(11) -0.0039(8) 0.0120(9) -0.0017(8)
C29 0.0242(11) 0.0190(10) 0.0356(12) -0.0034(8) 0.0131(10) 0.0026(8)
C30 0.0182(10) 0.0181(9) 0.0250(10) -0.0035(8) 0.0095(8) -0.0023(8)
C31 0.0150(9) 0.0155(9) 0.0139(8) 0.0034(7) 0.0060(7) 0.0016(7)
C32 0.0249(11) 0.0252(10) 0.0164(9) 0.0000(8) 0.0082(8) -0.0054(9)
C33 0.0297(11) 0.0292(11) 0.0192(10) 0.0016(8) 0.0138(9) -0.0028(9)
C34 0.0272(11) 0.0189(10) 0.0347(12) 0.0057(8) 0.0222(10) 0.0013(8)
C35 0.0217(11) 0.0145(9) 0.0364(12) -0.0035(8) 0.0164(9) -0.0029(8)
C36 0.0179(10) 0.0133(8) 0.0225(10) -0.0020(7) 0.0095(8) 0.0003(7)

loop_
_atom_type_symbol
_atom_type_description
_atom_type_scat_dispersion_real
_atom_type_scat_dispersion_imag
_atom_type_scat_source
C C 0.0033 0.0016 'International Tables Vol C Tables 4.2.6.8 and 6.1.1.4'
H H 0.0000 0.0000 'International Tables Vol C Tables 4.2.6.8 and 6.1.1.4'
Mo Mo -1.6832 0.6857 'International Tables Vol C Tables 4.2.6.8 and 6.1.1.4'
N N 0.0061 0.0033 'International Tables Vol C Tables 4.2.6.8 and 6.1.1.4'
O O 0.0106 0.0060 'International Tables Vol C Tables 4.2.6.8 and 6.1.1.4'
P P 0.1023 0.0942 'International Tables Vol C Tables 4.2.6.8 and 6.1.1.4'

loop_
_geom_angle_atom_site_label_1
_geom_angle_atom_site_label_2
_geom_angle_atom_site_label_3
_geom_angle
P1 Mo1 C3 118.66(6)
P1 Mo1 C4 103.77(5)
P2 Mo1 P1 79.418(17)
P2 Mo1 C3 104.23(5)
P2 Mo1 C4 135.01(5)
N1 Mo1 P1 84.15(5)
N1 Mo1 P2 89.57(5)
N1 Mo1 C1 96.74(7)
N1 Mo1 C2 122.96(8)
N1 Mo1 C3 154.84(7)
N1 Mo1 C4 135.34(7)
N1 Mo1 C5 103.17(7)
C1 Mo1 P1 154.05(5)
C1 Mo1 P2 126.45(5)
C1 Mo1 C2 35.29(7)
C1 Mo1 C3 58.13(7)
C1 Mo1 C4 57.98(7)
C1 Mo1 C5 35.44(7)
C2 Mo1 P1 152.88(6)
C2 Mo1 P2 99.64(5)
C2 Mo1 C3 34.84(8)
C2 Mo1 C4 57.80(7)
C2 Mo1 C5 58.57(7)
C3 Mo1 C4 34.42(7)
C5 Mo1 P1 119.02(5)
C5 Mo1 P2 158.17(5)
C5 Mo1 C3 57.80(6)
C5 Mo1 C4 34.53(6)
C11 P1 Mo1 106.74(6)
C13 P1 Mo1 121.01(6)
C13 P1 C11 102.98(9)
C13 P1 C19 100.76(9)
C19 P1 Mo1 119.50(7)
C19 P1 C11 103.52(9)
C12 P2 Mo1 112.18(6)
C25 P2 Mo1 117.65(6)
C25 P2 C12 103.66(9)
C25 P2 C31 99.81(8)
C31 P2 Mo1 118.73(6)
C31 P2 C12 102.60(9)
O1 N1 Mo1 176.33(16)
C2 C1 Mo1 72.91(11)
C2 C1 C5 107.84(18)
C2 C1 C6 125.56(19)
C5 C1 Mo1 73.13(10)
C5 C1 C6 126.55(19)
C6 C1 Mo1 121.80(15)
C1 C2 Mo1 71.80(11)
C1 C2 C3 108.18(18)
C1 C2 C7 125.4(2)
C3 C2 Mo1 74.75(11)
C3 C2 C7 125.6(2)
C7 C2 Mo1 127.27(14)
C2 C3 Mo1 70.41(11)
C2 C3 C4 107.73(17)
C2 C3 C8 125.2(2)
C4 C3 Mo1 73.01(11)
C4 C3 C8 126.1(2)
C8 C3 Mo1 131.04(13)
C3 C4 Mo1 72.57(11)
C3 C4 C9 126.02(19)
C5 C4 Mo1 70.63(10)
C5 C4 C3 108.23(18)
C5 C4 C9 125.32(18)
C9 C4 Mo1 128.39(13)
C1 C5 Mo1 71.43(10)
C1 C5 C10 125.95(18)
C4 C5 Mo1 74.83(10)
C4 C5 C1 108.01(17)
C4 C5 C10 125.84(18)
C10 C5 Mo1 123.59(13)
C1 C6 H6A 109.5
C1 C6 H6B 109.5
C1 C6 H6C 109.5
H6A C6 H6B 109.5
H6A C6 H6C 109.5
H6B C6 H6C 109.5
C2 C7 H7A 109.5
C2 C7 H7B 109.5
C2 C7 H7C 109.5
H7A C7 H7B 109.5
H7A C7 H7C 109.5
H7B C7 H7C 109.5
C3 C8 H8A 109.5
C3 C8 H8B 109.5
C3 C8 H8C 109.5
H8A C8 H8B 109.5
H8A C8 H8C 109.5
H8B C8 H8C 109.5
C4 C9 H9A 109.5
C4 C9 H9B 109.5
C4 C9 H9C 109.5
H9A C9 H9B 109.5
H9A C9 H9C 109.5
H9B C9 H9C 109.5
C5 C10 H10A 109.5
C5 C10 H10B 109.5
C5 C10 H10C 109.5
H10A C10 H10B 109.5
H10A C10 H10C 109.5
H10B C10 H10C 109.5
P1 C11 H11A 109.7
P1 C11 H11B 109.7
H11A C11 H11B 108.2
C12 C11 P1 109.96(13)
C12 C11 H11A 109.7
C12 C11 H11B 109.7
P2 C12 H12A 109.4
P2 C12 H12B 109.4
C11 C12 P2 111.04(13)
C11 C12 H12A 109.4
C11 C12 H12B 109.4
H12A C12 H12B 108.0
C14 C13 P1 117.23(15)
C14 C13 C18 118.32(19)
C18 C13 P1 124.43(16)
C13 C14 H14 119.5
C15 C14 C13 121.0(2)
C15 C14 H14 119.5
C14 C15 H15 120.0
C16 C15 C14 120.1(2)
C16 C15 H15 120.0
C15 C16 H16 120.2
C17 C16 C15 119.5(2)
C17 C16 H16 120.2
C16 C17 H17 119.7
C16 C17 C18 120.7(2)
C18 C17 H17 119.7
C13 C18 C17 120.4(2)
C13 C18 H18 119.8
C17 C18 H18 119.8
C20 C19 P1 123.24(17)
C20 C19 C24 118.58(19)
C24 C19 P1 118.18(15)
C19 C20 H20 120.1
C19 C20 C21 119.7(2)
C21 C20 H20 120.1
C20 C21 H21 119.7
C22 C21 C20 120.7(2)
C22 C21 H21 119.7
C21 C22 H22 119.8
C23 C22 C21 120.3(2)
C23 C22 H22 119.8
C22 C23 H23 120.2
C22 C23 C24 119.5(2)
C24 C23 H23 120.2
C19 C24 H24 119.4
C23 C24 C19 121.2(2)
C23 C24 H24 119.4
C26 C25 P2 122.19(15)
C30 C25 P2 119.47(14)
C30 C25 C26 118.02(17)
C25 C26 H26 119.6
C27 C26 C25 120.73(19)
C27 C26 H26 119.6
C26 C27 H27 119.7
C28 C27 C26 120.59(19)
C28 C27 H27 119.7
C27 C28 H28 120.2
C27 C28 C29 119.59(19)
C29 C28 H28 120.2
C28 C29 H29 120.0
C28 C29 C30 120.1(2)
C30 C29 H29 120.0
C25 C30 H30 119.6
C29 C30 C25 120.89(19)
C29 C30 H30 119.6
C32 C31 P2 119.98(15)
C36 C31 P2 121.12(14)
C36 C31 C32 118.90(18)
C31 C32 H32 119.5
C33 C32 C31 121.07(19)
C33 C32 H32 119.5
C32 C33 H33 120.3
C32 C33 C34 119.46(19)
C34 C33 H33 120.3
C33 C34 H34 119.9
C35 C34 C33 120.14(19)
C35 C34 H34 119.9
C34 C35 H35 119.8
C34 C35 C36 120.45(19)
C36 C35 H35 119.8
C31 C36 C35 119.96(18)
C31 C36 H36 120.0
C35 C36 H36 120.0

loop_
_geom_bond_atom_site_label_1
_geom_bond_atom_site_label_2
_geom_bond_distance
Mo1 P1 2.3940(5)
Mo1 P2 2.3881(5)
Mo1 N1 1.7878(16)
Mo1 C1 2.3428(19)
Mo1 C2 2.3572(19)
Mo1 C3 2.4138(19)
Mo1 C4 2.4196(18)
Mo1 C5 2.3651(18)
P1 C11 1.8561(19)
P1 C13 1.839(2)
P1 C19 1.8425(19)
P2 C12 1.8709(19)
P2 C25 1.8356(18)
P2 C31 1.8372(19)
O1 N1 1.223(2)
C1 C2 1.425(3)
C1 C5 1.433(3)
C1 C6 1.500(3)
C2 C3 1.429(3)
C2 C7 1.518(3)
C3 C4 1.430(3)
C3 C8 1.513(3)
C4 C5 1.421(3)
C4 C9 1.501(3)
C5 C10 1.503(3)
C6 H6A 0.9800
C6 H6B 0.9800
C6 H6C 0.9800
C7 H7A 0.9800
C7 H7B 0.9800
C7 H7C 0.9800
C8 H8A 0.9800
C8 H8B 0.9800
C8 H8C 0.9800
C9 H9A 0.9800
C9 H9B 0.9800
C9 H9C 0.9800
C10 H10A 0.9800
C10 H10B 0.9800
C10 H10C 0.9800
C11 H11A 0.9900
C11 H11B 0.9900
C11 C12 1.533(3)
C12 H12A 0.9900
C12 H12B 0.9900
C13 C14 1.391(3)
C13 C18 1.391(3)
C14 H14 0.9500
C14 C15 1.389(3)
C15 H15 0.9500
C15 C16 1.385(3)
C16 H16 0.9500
C16 C17 1.373(3)
C17 H17 0.9500
C17 C18 1.397(3)
C18 H18 0.9500
C19 C20 1.394(3)
C19 C24 1.395(3)
C20 H20 0.9500
C20 C21 1.400(3)
C21 H21 0.9500
C21 C22 1.376(4)
C22 H22 0.9500
C22 C23 1.374(4)
C23 H23 0.9500
C23 C24 1.393(3)
C24 H24 0.9500
C25 C26 1.398(3)
C25 C30 1.397(3)
C26 H26 0.9500
C26 C27 1.386(3)
C27 H27 0.9500
C27 C28 1.377(3)
C28 H28 0.9500
C28 C29 1.387(3)
C29 H29 0.9500
C29 C30 1.389(3)
C30 H30 0.9500
C31 C32 1.399(3)
C31 C36 1.391(3)
C32 H32 0.9500
C32 C33 1.388(3)
C33 H33 0.9500
C33 C34 1.388(3)
C34 H34 0.9500
C34 C35 1.383(3)
C35 H35 0.9500
C35 C36 1.397(3)
C36 H36 0.9500

loop_
_geom_torsion_atom_site_label_1
_geom_torsion_atom_site_label_2
_geom_torsion_atom_site_label_3
_geom_torsion_atom_site_label_4
_geom_torsion
Mo1 P1 C11 C12 50.81(14)
Mo1 P1 C13 C14 -55.47(19)
Mo1 P1 C13 C18 126.10(16)
Mo1 P1 C19 C20 -178.83(14)
Mo1 P1 C19 C24 0.94(17)
Mo1 P2 C12 C11 9.56(15)
Mo1 P2 C25 C26 82.48(16)
Mo1 P2 C25 C30 -90.84(15)
Mo1 P2 C31 C32 -179.60(13)
Mo1 P2 C31 C36 0.44(18)
Mo1 C1 C2 C3 -66.46(14)
Mo1 C1 C2 C7 123.3(2)
Mo1 C1 C5 C4 66.46(13)
Mo1 C1 C5 C10 -118.50(18)
Mo1 C2 C3 C4 -63.94(13)
Mo1 C2 C3 C8 127.01(19)
Mo1 C3 C4 C5 -62.01(12)
Mo1 C3 C4 C9 125.21(19)
Mo1 C4 C5 C1 -64.21(13)
Mo1 C4 C5 C10 120.75(18)
P1 C11 C12 P2 -37.83(17)
P1 C13 C14 C15 -177.8(2)
P1 C13 C18 C17 178.58(17)
P1 C19 C20 C21 179.01(16)
P1 C19 C24 C23 179.99(15)
P2 C25 C26 C27 -171.29(15)
P2 C25 C30 C29 169.98(16)
P2 C31 C32 C33 178.63(16)
P2 C31 C36 C35 -178.65(15)
C1 C2 C3 Mo1 64.52(13)
C1 C2 C3 C4 0.6(2)
C1 C2 C3 C8 -168.48(18)
C2 C1 C5 Mo1 -65.15(13)
C2 C1 C5 C4 1.3(2)
C2 C1 C5 C10 176.35(18)
C2 C3 C4 Mo1 62.25(13)
C2 C3 C4 C5 0.2(2)
C2 C3 C4 C9 -172.54(18)
C3 C4 C5 Mo1 63.25(13)
C3 C4 C5 C1 -1.0(2)
C3 C4 C5 C10 -176.00(17)
C5 C1 C2 Mo1 65.29(13)
C5 C1 C2 C3 -1.2(2)
C5 C1 C2 C7 -171.45(19)
C6 C1 C2 Mo1 -117.2(2)
C6 C1 C2 C3 176.30(19)
C6 C1 C2 C7 6.0(3)
C6 C1 C5 Mo1 117.4(2)
C6 C1 C5 C4 -176.12(19)
C6 C1 C5 C10 -1.1(3)
C7 C2 C3 Mo1 -125.2(2)
C7 C2 C3 C4 170.83(18)
C7 C2 C3 C8 1.8(3)
C8 C3 C4 Mo1 -128.8(2)
C8 C3 C4 C5 169.17(18)
C8 C3 C4 C9 -3.6(3)
C9 C4 C5 Mo1 -123.90(18)
C9 C4 C5 C1 171.89(18)
C9 C4 C5 C10 -3.2(3)
C11 P1 C13 C14 -174.38(17)
C11 P1 C13 C18 7.2(2)
C11 P1 C19 C20 -60.37(18)
C11 P1 C19 C24 119.39(15)
C12 P2 C25 C26 -41.98(17)
C12 P2 C25 C30 144.70(15)
C12 P2 C31 C32 -55.29(17)
C12 P2 C31 C36 124.75(16)
C13 P1 C11 C12 179.23(13)
C13 P1 C19 C20 45.93(18)
C13 P1 C19 C24 -134.31(15)
C13 C14 C15 C16 -1.1(4)
C14 C13 C18 C17 0.2(3)
C14 C15 C16 C17 0.7(4)
C15 C16 C17 C18 0.2(4)
C16 C17 C18 C13 -0.6(3)
C18 C13 C14 C15 0.7(4)
C19 P1 C11 C12 -76.15(15)
C19 P1 C13 C14 78.89(18)
C19 P1 C13 C18 -99.55(19)
C19 C20 C21 C22 1.3(3)
C20 C19 C24 C23 -0.2(3)
C20 C21 C22 C23 -0.8(3)
C21 C22 C23 C24 -0.2(3)
C22 C23 C24 C19 0.7(3)
C24 C19 C20 C21 -0.8(3)
C25 P2 C12 C11 137.50(14)
C25 P2 C31 C32 51.22(17)
C25 P2 C31 C36 -128.74(16)
C25 C26 C27 C28 0.9(3)
C26 C25 C30 C29 -3.6(3)
C26 C27 C28 C29 -2.6(3)
C27 C28 C29 C30 1.1(3)
C28 C29 C30 C25 2.1(3)
C30 C25 C26 C27 2.1(3)
C31 P2 C12 C11 -118.98(14)
C31 P2 C25 C26 -147.64(15)
C31 P2 C25 C30 39.05(17)
C31 C32 C33 C34 0.4(3)
C32 C31 C36 C35 1.4(3)
C32 C33 C34 C35 0.7(3)
C33 C34 C35 C36 -0.7(3)
C34 C35 C36 C31 -0.4(3)
C36 C31 C32 C33 -1.4(3)
